data_4342479
loop_
_publ_author_name
'Carpenter, Alex E.'
'Mokhtarzadeh, Charles C.'
'Ripatti, Donald S.'
'Havrylyuk, Irena'
'Kamezawa, Ryo'
'Moore, Curtis E.'
'Rheingold, Arnold L.'
'Figueroa, Joshua S.'

_publ_section_title
;
 Comparative measure of the electronic influence of highly substituted
 aryl isocyanides.
;
_journal_issue 6
_journal_name_full 'Inorganic chemistry'
_journal_page_first 2936
_journal_page_last 2944
_journal_paper_doi 10.1021/ic5030845
_journal_volume 54
_journal_year 2015
_chemical_formula_moiety 'C29 H11 Cr F12 N O5'
_chemical_formula_sum 'C29 H11 Cr F12 N O5'
_chemical_formula_weight 733.39
_chemical_melting_point ?
_chemical_name_common Cr(CO)5(CN(pMeArDArF2))
_space_group_crystal_system monoclinic
_space_group_IT_number 14
_space_group_name_Hall '-P 2ybc'
_space_group_name_H-M_alt 'P 1 21/c 1'
_symmetry_space_group_name_Hall '-P 2ybc'
_symmetry_space_group_name_H-M 'P 1 21/c 1'
_atom_sites_solution_hydrogens geom
_audit_creation_date 2014-11-22
_audit_creation_method
; 
Olex2 1.2-beta 
(compiled 2014.11.21 svn.r3092 for OlexSys, GUI svn.r4949) 
;
_cell_angle_alpha 90
_cell_angle_beta 91.4627(9)
_cell_angle_gamma 90
_cell_formula_units_Z 4
_cell_length_a 11.3248(3)
_cell_length_b 12.6913(4)
_cell_length_c 20.7094(7)
_cell_measurement_reflns_used 9954
_cell_measurement_temperature 100.0
_cell_measurement_theta_max 26.729
_cell_measurement_theta_min 2.537
_cell_volume 2975.52(16)
_computing_cell_refinement 'SAINT v8.34A (Bruker, 2013)'
_computing_data_collection 'APEX2 v2013.6-2 (Bruker, 2013)'
_computing_data_reduction 'SAINT v8.34A (Bruker, 2013)'
_computing_molecular_graphics 'Olex2 (Dolomanov et al., 2009)'
_computing_publication_material 'Olex2 (Dolomanov et al., 2009)'
_computing_structure_refinement 'XL (Sheldrick, 2008)'
_computing_structure_solution 'ShelXT (Sheldrick, 2008)'
_diffrn_ambient_temperature 100.0
_diffrn_detector 'Bruker APEX-II CCD'
_diffrn_detector_area_resol_mean 7.9
_diffrn_detector_type 'CCD Area Detector'
_diffrn_measured_fraction_theta_full 0.999
_diffrn_measured_fraction_theta_max 0.998
_diffrn_measurement_device 'Kappa Four-Circle Diffractometer'
_diffrn_measurement_device_type 'Bruker APEX II Ultra'
_diffrn_measurement_method '\w and \f scans'
_diffrn_radiation_monochromator 'Double Bounce Multilayer Mirrors'
_diffrn_radiation_probe x-ray
_diffrn_radiation_type MoK\a
_diffrn_radiation_wavelength 0.71073
_diffrn_reflns_av_R_equivalents 0.0208
_diffrn_reflns_av_unetI/netI 0.0194
_diffrn_reflns_Laue_measured_fraction_full 0.999
_diffrn_reflns_Laue_measured_fraction_max 0.998
_diffrn_reflns_limit_h_max 14
_diffrn_reflns_limit_h_min -14
_diffrn_reflns_limit_k_max 15
_diffrn_reflns_limit_k_min -16
_diffrn_reflns_limit_l_max 26
_diffrn_reflns_limit_l_min -26
_diffrn_reflns_number 23633
_diffrn_reflns_point_group_measured_fraction_full 0.999
_diffrn_reflns_point_group_measured_fraction_max 0.998
_diffrn_reflns_theta_full 25.000
_diffrn_reflns_theta_max 26.744
_diffrn_reflns_theta_min 1.882
_diffrn_source 'Micro Focus Rotating Anode'
_diffrn_source_type 'Bruker TXS'
_diffrn_standards_number 0
_exptl_absorpt_coefficient_mu 0.500
_exptl_absorpt_correction_T_max 0.7454
_exptl_absorpt_correction_T_min 0.6998
_exptl_absorpt_correction_type multi-scan
_exptl_absorpt_process_details
; 
SADABS-2014/2 (Bruker,2014/2) was used for absorption correction. 
wR2(int) was 0.0493 before and 0.0327 after correction. 
The Ratio of minimum to maximum transmission is 0.9388. 
The \l/2 correction factor is 0.00150. 
;
_exptl_crystal_colour colourless
_exptl_crystal_colour_lustre clear
_exptl_crystal_colour_primary colourless
_exptl_crystal_density_diffrn 1.637
_exptl_crystal_density_meas ?
_exptl_crystal_density_method 'not measured'
_exptl_crystal_description Block
_exptl_crystal_F_000 1456
_exptl_crystal_size_max 0.5
_exptl_crystal_size_mid 0.493
_exptl_crystal_size_min 0.404
_refine_diff_density_max 1.082
_refine_diff_density_min -0.703
_refine_diff_density_rms 0.070
_refine_ls_extinction_method none
_refine_ls_goodness_of_fit_ref 1.042
_refine_ls_hydrogen_treatment constr
_refine_ls_matrix_type full
_refine_ls_number_parameters 469
_refine_ls_number_reflns 6330
_refine_ls_number_restraints 1
_refine_ls_restrained_S_all 1.042
_refine_ls_R_factor_all 0.0538
_refine_ls_R_factor_gt 0.0457
_refine_ls_shift/su_max 0.001
_refine_ls_shift/su_mean 0.000
_refine_ls_structure_factor_coef Fsqd
_refine_ls_weighting_details 'w=1/[\s^2^(Fo^2^)+(0.0512P)^2^+5.0225P] where P=(Fo^2^+2Fc^2^)/3'
_refine_ls_weighting_scheme calc
_refine_ls_wR_factor_gt 0.1132
_refine_ls_wR_factor_ref 0.1193
_reflns_Friedel_coverage 0.000
_reflns_number_gt 5451
_reflns_number_total 6330
_reflns_threshold_expression 'I > 2\s(I)'
_cod_data_source_file ic5030845_si_002.cif
_cod_data_source_block jfig1058_0m
_cod_depositor_comments
;
The following automatic conversions were performed:

'_chemical_melting_point' value 'not measured' was changed to '?' -
the value is undefined or not given.

'_diffrn_radiation_probe' value 'X-ray' changed to 'x-ray' according
to
/usr/data/users/saulius/crontab/automatic-downloads/rss-feeds/ACS/lib/dictionaries/cif_core.dic
dictionary named 'cif_core.dic' version 2.4.2 from 2011-04-26.

'_exptl_crystal_density_meas' value 'not measured' was changed to '?'
- the value is perceived as not measured.

Automatic conversion script
Id: cif_fix_values 3008 2015-01-20 13:52:24Z robertas 

 Adding full bibliography for 4342470--4342481.cif.
;
_cod_database_code 4342479
_shelxl_version_number 2014/6
_shelx_space_group_comment
; 
The symmetry employed for this shelxl refinement is uniquely defined 
by the following loop, which should always be used as a source of 
symmetry information in preference to the above space-group names. 
They are only intended as comments. 
;
_shelx_estimated_absorpt_t_max 0.823
_shelx_estimated_absorpt_t_min 0.788
_olex2_refinement_description
; 
1. Fixed Uiso 
 At 1.2 times of: 
  All C(H) groups 
 At 1.5 times of: 
  All C(H,H,H) groups 
2. Uiso/Uaniso restraints and constraints 
Uanis(F4A) = Uanis(F6C) = Uanis(F6B) = Uanis(F6A) = Uanis(F5C) = Uanis(F5B) = 
Uanis(F5A) = Uanis(F4C) = Uanis(F4B) 
Uanis(F2B) = Uanis(F3A) = Uanis(F3B) = Uanis(F1A) = Uanis(F1B) = Uanis(F2A) 
3. Rigid body (RIGU) restrains 
 F4B, F5B, F6B, F4A, F5A, F6A, F4C, F5C, F6C 
 with sigma for 1-2 distances of 0.004 and sigma for 1-3 distances of 0.004 
 F1A, F2A, F3A, F1B, F2B, F3B 
 with sigma for 1-2 distances of 0.004 and sigma for 1-3 distances of 0.004 
4. Others 
 1*[Sof(F4B)+Sof(F5B)+Sof(F6B)]+1*[Sof(F4A)+Sof(F5A)+Sof(F6A)]+1*[Sof(F4C)+ 
 Sof(F5C)+Sof(F6C)]=1 with esd of 0.0001 
 Sof(F4B)=Sof(F5B)=Sof(F6B)=FVAR(1) 
 Sof(F4A)=Sof(F5A)=Sof(F6A)=FVAR(2) 
 Sof(F4C)=Sof(F5C)=Sof(F6C)=FVAR(3) 
 Sof(F10A)=Sof(F11A)=Sof(F12A)=1-FVAR(4) 
 Sof(F10B)=Sof(F11B)=Sof(F12B)=FVAR(4) 
 Sof(F1B)=Sof(F2B)=Sof(F3B)=1-FVAR(5) 
 Sof(F1A)=Sof(F2A)=Sof(F3A)=FVAR(5) 
5.a Aromatic/amide H refined with riding coordinates: 
 C9(H9), C12(H12), C15(H15), C18(H18), C21(H21), C23(H23), C26(H26), C29(H29) 
5.b Idealised Me refined as rotating group: 
 C11(H11A,H11B,H11C) 
;
_olex2_submission_special_instructions 'No special instructions were received'

loop_
_space_group_symop_operation_xyz
'x, y, z'
'-x, y+1/2, -z+1/2'
'-x, -y, -z'
'x, -y-1/2, z-1/2'

loop_
_atom_site_label
_atom_site_type_symbol
_atom_site_fract_x
_atom_site_fract_y
_atom_site_fract_z
_atom_site_U_iso_or_equiv
_atom_site_adp_type
_atom_site_occupancy
_atom_site_site_symmetry_order
_atom_site_calc_flag
_atom_site_refinement_flags_posn
_atom_site_refinement_flags_adp
_atom_site_refinement_flags_occupancy
_atom_site_disorder_assembly
_atom_site_disorder_group
Cr1 Cr 0.96912(3) 0.76960(3) 0.11100(2) 0.01975(11) Uani 1 1 d . . . . .
F7 F 1.31640(16) 0.68502(16) 0.22439(10) 0.0530(5) Uani 1 1 d . . . . .
F8 F 1.24884(13) 0.53049(14) 0.24276(8) 0.0390(4) Uani 1 1 d . . . . .
F9 F 1.37547(14) 0.59986(17) 0.30855(9) 0.0515(5) Uani 1 1 d . . . . .
F1A F 0.4817(4) 0.2638(3) 0.1381(2) 0.0364(4) Uani 0.535(7) 1 d . U P A 1
F2A F 0.3304(4) 0.3447(3) 0.0992(2) 0.0364(4) Uani 0.535(7) 1 d . U P A 1
F3A F 0.3498(4) 0.3227(3) 0.2025(2) 0.0364(4) Uani 0.535(7) 1 d . U P A 1
F4B F 0.4876(4) 0.6791(3) 0.01367(17) 0.0398(5) Uani 0.554(3) 1 d . U P B 1
F5B F 0.5757(4) 0.7873(3) 0.08009(19) 0.0398(5) Uani 0.554(3) 1 d . U P B 1
F6B F 0.3873(3) 0.7559(3) 0.08608(19) 0.0398(5) Uani 0.554(3) 1 d . U P B 1
F10B F 1.1928(15) 0.9783(12) 0.3875(7) 0.057(4) Uani 0.54(5) 1 d . . P C 1
F11B F 1.2336(16) 0.8771(14) 0.4655(7) 0.055(3) Uani 0.54(5) 1 d . . P C 1
F12B F 1.0597(14) 0.9370(16) 0.4536(8) 0.041(3) Uani 0.54(5) 1 d . . P C 1
F1B F 0.4745(4) 0.2752(4) 0.1153(3) 0.0364(4) Uani 0.465(7) 1 d . U P A 2
F2B F 0.3054(5) 0.3583(4) 0.1166(3) 0.0364(4) Uani 0.465(7) 1 d . U P A 2
F3B F 0.3861(5) 0.3005(4) 0.2052(2) 0.0364(4) Uani 0.465(7) 1 d . U P A 2
F4A F 0.4294(9) 0.6975(8) 0.0260(5) 0.0398(5) Uani 0.203(2) 1 d . U P B 2
F5A F 0.5950(9) 0.7600(8) 0.0598(5) 0.0398(5) Uani 0.203(2) 1 d . U P B 2
F6A F 0.4255(8) 0.7886(7) 0.1086(4) 0.0398(5) Uani 0.203(2) 1 d . U P B 2
F10A F 1.159(3) 0.9833(13) 0.3795(9) 0.067(5) Uani 0.46(5) 1 d . . P C 2
F11A F 1.2517(18) 0.897(2) 0.4511(15) 0.071(5) Uani 0.46(5) 1 d . . P C 2
F12A F 1.0693(18) 0.9261(19) 0.4600(9) 0.043(4) Uani 0.46(5) 1 d . . P C 2
F4C F 0.5357(8) 0.6907(7) 0.0173(4) 0.0398(5) Uani 0.243(3) 1 d . U P B 3
F5C F 0.5401(8) 0.8068(7) 0.0983(4) 0.0398(5) Uani 0.243(3) 1 d . U P B 3
F6C F 0.3798(8) 0.7328(7) 0.0625(4) 0.0398(5) Uani 0.243(3) 1 d . U P B 3
O1 O 1.09341(19) 0.88759(18) 0.00469(9) 0.0438(5) Uani 1 1 d . . . . .
O2 O 1.11444(19) 0.88236(16) 0.21579(9) 0.0385(5) Uani 1 1 d . . . . .
O3 O 1.14800(18) 0.58909(19) 0.10701(10) 0.0446(5) Uani 1 1 d . . . . .
O4 O 0.81415(17) 0.65481(15) 0.01113(9) 0.0325(4) Uani 1 1 d . . . . .
O5 O 0.78273(19) 0.94247(17) 0.11391(10) 0.0410(5) Uani 1 1 d . . . . .
N6 N 0.84179(15) 0.65611(14) 0.22391(8) 0.0151(4) Uani 1 1 d . . . . .
C1 C 1.0476(2) 0.8425(2) 0.04499(12) 0.0301(6) Uani 1 1 d . . . . .
C2 C 1.0618(2) 0.8403(2) 0.17593(12) 0.0261(5) Uani 1 1 d . . . . .
C3 C 1.0821(2) 0.6568(2) 0.10839(11) 0.0288(6) Uani 1 1 d . . . . .
C4 C 0.8721(2) 0.69695(19) 0.04847(11) 0.0230(5) Uani 1 1 d . . . . .
C5 C 0.8536(2) 0.8779(2) 0.11315(11) 0.0275(5) Uani 1 1 d . . . . .
C6 C 0.88860(18) 0.69672(18) 0.18144(10) 0.0172(4) Uani 1 1 d . . . . .
C7 C 0.79408(17) 0.61745(16) 0.28088(10) 0.0134(4) Uani 1 1 d . . . . .
C8 C 0.85950(17) 0.63063(16) 0.33872(10) 0.0138(4) Uani 1 1 d . . . . .
C9 C 0.81051(18) 0.59748(17) 0.39610(10) 0.0160(4) Uani 1 1 d . . . . .
H9 H 0.8533 0.6077 0.4356 0.019 Uiso 1 1 calc R . . . .
C10 C 0.69945(18) 0.54940(17) 0.39685(10) 0.0161(4) Uani 1 1 d . . . . .
C11 C 0.6451(2) 0.5175(2) 0.45951(11) 0.0232(5) Uani 1 1 d . . . . .
H11A H 0.6372 0.5797 0.4872 0.035 Uiso 1 1 calc GR . . . .
H11B H 0.6958 0.4654 0.4814 0.035 Uiso 1 1 calc GR . . . .
H11C H 0.5670 0.4868 0.4507 0.035 Uiso 1 1 calc GR . . . .
C12 C 0.63921(18) 0.53400(17) 0.33832(10) 0.0152(4) Uani 1 1 d . . . . .
H12 H 0.5653 0.4986 0.3383 0.018 Uiso 1 1 calc R . . . .
C13 C 0.68314(18) 0.56849(16) 0.27957(10) 0.0138(4) Uani 1 1 d . . . . .
C14 C 0.60996(17) 0.55495(17) 0.21942(10) 0.0144(4) Uani 1 1 d . . . . .
C15 C 0.55057(18) 0.46002(17) 0.20906(10) 0.0159(4) Uani 1 1 d . . . . .
H15 H 0.5624 0.4032 0.2384 0.019 Uiso 1 1 calc R . . . .
C16 C 0.47381(19) 0.44814(18) 0.15582(11) 0.0188(4) Uani 1 1 d . . . . .
C17 C 0.4089(2) 0.34567(19) 0.14778(12) 0.0252(5) Uani 1 1 d . . . . .
C18 C 0.45645(19) 0.52907(19) 0.11174(10) 0.0198(4) Uani 1 1 d . . . . .
H18 H 0.4048 0.5203 0.0753 0.024 Uiso 1 1 calc R . . . .
C19 C 0.51630(19) 0.62323(19) 0.12209(11) 0.0202(5) Uani 1 1 d . . . . .
C20 C 0.4937(2) 0.7134(2) 0.07681(13) 0.0300(6) Uani 1 1 d . . . . .
C21 C 0.59205(18) 0.63684(17) 0.17542(10) 0.0167(4) Uani 1 1 d . . . . .
H21 H 0.6317 0.7021 0.1819 0.020 Uiso 1 1 calc R . . . .
C22 C 0.97991(17) 0.67763(17) 0.33958(10) 0.0145(4) Uani 1 1 d . . . . .
C23 C 1.06949(19) 0.63032(18) 0.30448(10) 0.0176(4) Uani 1 1 d . . . . .
H23 H 1.0523 0.5713 0.2777 0.021 Uiso 1 1 calc R . . . .
C24 C 1.18371(18) 0.66997(19) 0.30896(10) 0.0194(4) Uani 1 1 d . . . . .
C25 C 1.2808(2) 0.6208(2) 0.27122(13) 0.0286(5) Uani 1 1 d . . . . .
C26 C 1.21035(19) 0.75664(18) 0.34712(10) 0.0188(4) Uani 1 1 d . . . . .
H26 H 1.2888 0.7830 0.3501 0.023 Uiso 1 1 calc R . . . .
C27 C 1.12091(19) 0.80454(17) 0.38095(10) 0.0170(4) Uani 1 1 d . . . . .
C28 C 1.1500(2) 0.90064(19) 0.42034(11) 0.0240(5) Uani 1 1 d . . . . .
C29 C 1.00582(18) 0.76553(17) 0.37744(10) 0.0155(4) Uani 1 1 d . . . . .
H29 H 0.9452 0.7989 0.4009 0.019 Uiso 1 1 calc R . . . .

loop_
_atom_site_aniso_label
_atom_site_aniso_U_11
_atom_site_aniso_U_22
_atom_site_aniso_U_33
_atom_site_aniso_U_23
_atom_site_aniso_U_13
_atom_site_aniso_U_12
Cr1 0.02084(19) 0.0242(2) 0.01421(18) 0.00195(14) 0.00145(13) -0.00841(15)
F7 0.0467(10) 0.0580(12) 0.0563(11) 0.0014(9) 0.0375(9) 0.0022(9)
F8 0.0262(8) 0.0452(10) 0.0459(9) -0.0224(8) 0.0084(7) 0.0059(7)
F9 0.0178(7) 0.0784(14) 0.0577(11) -0.0279(10) -0.0080(7) 0.0200(8)
F1A 0.0397(9) 0.0264(7) 0.0424(10) 0.0013(7) -0.0094(8) -0.0080(6)
F2A 0.0397(9) 0.0264(7) 0.0424(10) 0.0013(7) -0.0094(8) -0.0080(6)
F3A 0.0397(9) 0.0264(7) 0.0424(10) 0.0013(7) -0.0094(8) -0.0080(6)
F4B 0.0390(11) 0.0429(11) 0.0367(11) 0.0193(9) -0.0129(9) -0.0059(8)
F5B 0.0390(11) 0.0429(11) 0.0367(11) 0.0193(9) -0.0129(9) -0.0059(8)
F6B 0.0390(11) 0.0429(11) 0.0367(11) 0.0193(9) -0.0129(9) -0.0059(8)
F10B 0.089(6) 0.036(5) 0.048(6) -0.018(4) 0.043(5) -0.041(4)
F11B 0.061(7) 0.052(5) 0.052(4) -0.024(3) -0.038(3) 0.007(4)
F12B 0.023(3) 0.037(4) 0.063(7) -0.027(4) 0.009(3) -0.002(3)
F1B 0.0397(9) 0.0264(7) 0.0424(10) 0.0013(7) -0.0094(8) -0.0080(6)
F2B 0.0397(9) 0.0264(7) 0.0424(10) 0.0013(7) -0.0094(8) -0.0080(6)
F3B 0.0397(9) 0.0264(7) 0.0424(10) 0.0013(7) -0.0094(8) -0.0080(6)
F4A 0.0390(11) 0.0429(11) 0.0367(11) 0.0193(9) -0.0129(9) -0.0059(8)
F5A 0.0390(11) 0.0429(11) 0.0367(11) 0.0193(9) -0.0129(9) -0.0059(8)
F6A 0.0390(11) 0.0429(11) 0.0367(11) 0.0193(9) -0.0129(9) -0.0059(8)
F10A 0.150(13) 0.017(3) 0.034(3) 0.005(3) 0.007(7) -0.018(6)
F11A 0.028(4) 0.055(8) 0.128(13) -0.052(8) -0.035(7) 0.005(4)
F12A 0.055(9) 0.049(7) 0.028(4) -0.025(4) 0.024(4) -0.029(6)
F4C 0.0390(11) 0.0429(11) 0.0367(11) 0.0193(9) -0.0129(9) -0.0059(8)
F5C 0.0390(11) 0.0429(11) 0.0367(11) 0.0193(9) -0.0129(9) -0.0059(8)
F6C 0.0390(11) 0.0429(11) 0.0367(11) 0.0193(9) -0.0129(9) -0.0059(8)
O1 0.0534(13) 0.0549(13) 0.0233(9) 0.0050(9) 0.0063(9) -0.0308(11)
O2 0.0522(12) 0.0310(10) 0.0315(10) 0.0059(8) -0.0149(9) -0.0206(9)
O3 0.0363(11) 0.0602(14) 0.0372(11) -0.0068(10) -0.0021(9) 0.0157(11)
O4 0.0381(10) 0.0346(10) 0.0243(9) -0.0008(8) -0.0098(8) -0.0069(8)
O5 0.0486(12) 0.0321(11) 0.0417(11) -0.0043(9) -0.0101(9) 0.0063(10)
N6 0.0130(8) 0.0174(9) 0.0150(8) -0.0003(7) 0.0000(7) -0.0010(7)
C1 0.0343(14) 0.0354(14) 0.0204(11) 0.0000(10) -0.0005(10) -0.0153(11)
C2 0.0300(12) 0.0250(12) 0.0234(11) 0.0066(10) -0.0004(10) -0.0114(10)
C3 0.0235(12) 0.0444(16) 0.0183(11) -0.0007(10) 0.0003(9) -0.0059(11)
C4 0.0272(12) 0.0236(12) 0.0182(11) 0.0055(9) 0.0028(9) -0.0021(10)
C5 0.0345(13) 0.0277(13) 0.0201(11) 0.0004(10) -0.0043(10) -0.0100(11)
C6 0.0150(10) 0.0195(11) 0.0171(10) -0.0019(8) -0.0020(8) -0.0029(8)
C7 0.0133(9) 0.0130(10) 0.0141(9) 0.0015(7) 0.0034(7) 0.0017(7)
C8 0.0125(9) 0.0127(10) 0.0164(10) -0.0020(8) 0.0005(7) 0.0017(7)
C9 0.0157(10) 0.0181(10) 0.0141(9) -0.0012(8) -0.0002(8) 0.0020(8)
C10 0.0162(10) 0.0170(10) 0.0152(10) 0.0002(8) 0.0034(8) 0.0020(8)
C11 0.0214(11) 0.0331(13) 0.0154(10) 0.0003(9) 0.0048(8) -0.0046(10)
C12 0.0113(9) 0.0158(10) 0.0187(10) 0.0001(8) 0.0022(8) -0.0002(8)
C13 0.0138(9) 0.0116(9) 0.0161(9) -0.0001(8) 0.0003(7) 0.0026(7)
C14 0.0100(9) 0.0180(10) 0.0152(9) -0.0005(8) 0.0024(7) 0.0017(8)
C15 0.0144(9) 0.0157(10) 0.0176(10) 0.0007(8) 0.0007(8) 0.0007(8)
C16 0.0166(10) 0.0202(11) 0.0198(10) -0.0019(9) 0.0004(8) -0.0006(8)
C17 0.0262(12) 0.0215(12) 0.0274(12) -0.0002(9) -0.0078(10) -0.0045(10)
C18 0.0167(10) 0.0257(12) 0.0168(10) 0.0007(9) -0.0029(8) -0.0019(9)
C19 0.0167(10) 0.0250(12) 0.0188(10) 0.0046(9) -0.0003(8) -0.0003(9)
C20 0.0268(12) 0.0322(14) 0.0305(13) 0.0131(11) -0.0090(10) -0.0081(11)
C21 0.0134(9) 0.0170(10) 0.0198(10) 0.0017(8) 0.0009(8) -0.0017(8)
C22 0.0122(9) 0.0180(10) 0.0131(9) 0.0021(8) -0.0011(7) 0.0010(8)
C23 0.0157(10) 0.0195(11) 0.0177(10) -0.0018(8) -0.0001(8) 0.0020(8)
C24 0.0133(10) 0.0258(12) 0.0191(10) 0.0007(9) 0.0019(8) 0.0028(9)
C25 0.0149(11) 0.0390(15) 0.0319(13) -0.0081(11) 0.0031(9) 0.0042(10)
C26 0.0126(9) 0.0243(12) 0.0195(10) 0.0025(9) 0.0002(8) -0.0026(8)
C27 0.0185(10) 0.0180(10) 0.0146(10) 0.0030(8) -0.0003(8) -0.0017(8)
C28 0.0221(11) 0.0251(12) 0.0249(12) -0.0024(10) 0.0030(9) -0.0062(10)
C29 0.0153(9) 0.0176(10) 0.0137(9) 0.0010(8) 0.0016(7) 0.0017(8)

loop_
_atom_type_symbol
_atom_type_description
_atom_type_scat_dispersion_real
_atom_type_scat_dispersion_imag
_atom_type_scat_source
C C 0.0033 0.0016 'International Tables Vol C Tables 4.2.6.8 and 6.1.1.4'
H H 0.0000 0.0000 'International Tables Vol C Tables 4.2.6.8 and 6.1.1.4'
N N 0.0061 0.0033 'International Tables Vol C Tables 4.2.6.8 and 6.1.1.4'
O O 0.0106 0.0060 'International Tables Vol C Tables 4.2.6.8 and 6.1.1.4'
F F 0.0171 0.0103 'International Tables Vol C Tables 4.2.6.8 and 6.1.1.4'
Cr Cr 0.3209 0.6236 'International Tables Vol C Tables 4.2.6.8 and 6.1.1.4'

loop_
_geom_angle_atom_site_label_1
_geom_angle_atom_site_label_2
_geom_angle_atom_site_label_3
_geom_angle
C1 Cr1 C2 91.10(10)
C1 Cr1 C3 91.07(12)
C1 Cr1 C4 91.09(10)
C1 Cr1 C5 89.98(12)
C1 Cr1 C6 178.43(10)
C2 Cr1 C3 90.88(11)
C2 Cr1 C4 177.75(10)
C2 Cr1 C6 87.45(9)
C3 Cr1 C6 89.55(10)
C4 Cr1 C3 89.61(11)
C4 Cr1 C6 90.36(9)
C5 Cr1 C2 90.57(11)
C5 Cr1 C3 178.19(11)
C5 Cr1 C4 88.89(10)
C5 Cr1 C6 89.45(10)
C6 N6 C7 171.8(2)
O1 C1 Cr1 178.8(3)
O2 C2 Cr1 178.1(2)
O3 C3 Cr1 179.2(2)
O4 C4 Cr1 179.3(2)
O5 C5 Cr1 179.0(2)
N6 C6 Cr1 178.20(19)
N6 C7 C8 118.14(18)
N6 C7 C13 120.30(18)
C13 C7 C8 121.56(18)
C7 C8 C22 121.47(18)
C9 C8 C7 118.73(19)
C9 C8 C22 119.80(18)
C8 C9 H9 119.3
C8 C9 C10 121.37(19)
C10 C9 H9 119.3
C9 C10 C11 120.95(19)
C12 C10 C9 118.26(19)
C12 C10 C11 120.77(19)
C10 C11 H11A 109.5
C10 C11 H11B 109.5
C10 C11 H11C 109.5
H11A C11 H11B 109.5
H11A C11 H11C 109.5
H11B C11 H11C 109.5
C10 C12 H12 118.7
C10 C12 C13 122.55(19)
C13 C12 H12 118.7
C7 C13 C14 123.18(18)
C12 C13 C7 117.46(19)
C12 C13 C14 119.33(18)
C15 C14 C13 119.00(19)
C21 C14 C13 121.99(19)
C21 C14 C15 118.84(19)
C14 C15 H15 119.9
C14 C15 C16 120.3(2)
C16 C15 H15 119.9
C15 C16 C17 118.4(2)
C18 C16 C15 121.1(2)
C18 C16 C17 120.6(2)
F1A C17 F3A 106.0(3)
F1A C17 C16 112.7(2)
F2A C17 F1A 106.4(3)
F2A C17 F3A 107.1(3)
F2A C17 C16 114.2(3)
F3A C17 C16 110.1(2)
F1B C17 C16 110.8(3)
F2B C17 F1B 108.9(3)
F2B C17 F3B 106.9(3)
F2B C17 C16 111.8(3)
F3B C17 F1B 106.1(3)
F3B C17 C16 112.0(3)
C16 C18 H18 120.8
C16 C18 C19 118.4(2)
C19 C18 H18 120.8
C18 C19 C20 119.1(2)
C18 C19 C21 121.2(2)
C21 C19 C20 119.6(2)
F4B C20 C19 110.9(3)
F5B C20 F4B 106.9(3)
F5B C20 F6B 109.9(3)
F5B C20 C19 113.7(2)
F6B C20 F4B 103.9(3)
F6B C20 C19 111.0(2)
F4A C20 F5A 109.0(6)
F4A C20 F6A 100.6(6)
F4A C20 C19 118.6(4)
F5A C20 F6A 107.9(6)
F5A C20 C19 111.5(4)
F6A C20 C19 108.3(4)
F4C C20 F5C 109.7(5)
F4C C20 C19 110.3(4)
F5C C20 C19 113.7(4)
F6C C20 F4C 101.2(5)
F6C C20 F5C 105.8(5)
F6C C20 C19 115.3(4)
C14 C21 H21 119.9
C19 C21 C14 120.2(2)
C19 C21 H21 119.9
C23 C22 C8 119.90(19)
C29 C22 C8 120.56(18)
C29 C22 C23 119.48(19)
C22 C23 H23 120.1
C24 C23 C22 119.8(2)
C24 C23 H23 120.1
C23 C24 C25 120.5(2)
C26 C24 C23 121.0(2)
C26 C24 C25 118.4(2)
F7 C25 C24 111.3(2)
F8 C25 F7 106.7(2)
F8 C25 C24 113.1(2)
F9 C25 F7 106.8(2)
F9 C25 F8 106.9(2)
F9 C25 C24 111.7(2)
C24 C26 H26 120.5
C24 C26 C27 119.1(2)
C27 C26 H26 120.5
C26 C27 C28 118.6(2)
C26 C27 C29 120.8(2)
C29 C27 C28 120.6(2)
F10B C28 F11B 105.5(10)
F10B C28 F12B 108.1(11)
F10B C28 C27 114.3(7)
F11B C28 C27 109.8(8)
F12B C28 F11B 104.6(10)
F12B C28 C27 113.8(9)
F10A C28 C27 108.0(9)
F11A C28 F10A 104.8(11)
F11A C28 C27 114.7(9)
F12A C28 F10A 105.6(13)
F12A C28 F11A 109.2(13)
F12A C28 C27 113.7(10)
C22 C29 C27 119.85(19)
C22 C29 H29 120.1
C27 C29 H29 120.1

loop_
_geom_bond_atom_site_label_1
_geom_bond_atom_site_label_2
_geom_bond_distance
Cr1 C1 1.891(2)
Cr1 C2 1.908(3)
Cr1 C3 1.922(3)
Cr1 C4 1.913(2)
Cr1 C5 1.899(3)
Cr1 C6 1.970(2)
F7 C25 1.337(3)
F8 C25 1.335(3)
F9 C25 1.333(3)
F1A C17 1.344(5)
F2A C17 1.325(5)
F3A C17 1.362(5)
F4B C20 1.378(5)
F5B C20 1.320(5)
F6B C20 1.338(5)
F10B C28 1.298(13)
F11B C28 1.348(13)
F12B C28 1.331(14)
F1B C17 1.352(6)
F2B C17 1.334(5)
F3B C17 1.351(5)
F4A C20 1.280(9)
F5A C20 1.346(10)
F6A C20 1.402(10)
F10A C28 1.353(15)
F11A C28 1.302(17)
F12A C28 1.286(16)
F4C C20 1.364(9)
F5C C20 1.367(9)
F6C C20 1.339(9)
O1 C1 1.147(3)
O2 C2 1.139(3)
O3 C3 1.138(3)
O4 C4 1.135(3)
O5 C5 1.147(3)
N6 C6 1.159(3)
N6 C7 1.399(3)
C7 C8 1.402(3)
C7 C13 1.401(3)
C8 C9 1.389(3)
C8 C22 1.488(3)
C9 H9 0.9500
C9 C10 1.398(3)
C10 C11 1.506(3)
C10 C12 1.389(3)
C11 H11A 0.9800
C11 H11B 0.9800
C11 H11C 0.9800
C12 H12 0.9500
C12 C13 1.397(3)
C13 C14 1.488(3)
C14 C15 1.394(3)
C14 C21 1.393(3)
C15 H15 0.9500
C15 C16 1.395(3)
C16 C17 1.501(3)
C16 C18 1.385(3)
C18 H18 0.9500
C18 C19 1.388(3)
C19 C20 1.497(3)
C19 C21 1.392(3)
C21 H21 0.9500
C22 C23 1.398(3)
C22 C29 1.391(3)
C23 H23 0.9500
C23 C24 1.389(3)
C24 C25 1.501(3)
C24 C26 1.383(3)
C26 H26 0.9500
C26 C27 1.387(3)
C27 C28 1.499(3)
C27 C29 1.394(3)
C29 H29 0.9500

loop_
_geom_torsion_atom_site_label_1
_geom_torsion_atom_site_label_2
_geom_torsion_atom_site_label_3
_geom_torsion_atom_site_label_4
_geom_torsion
N6 C7 C8 C9 176.74(19)
N6 C7 C8 C22 -4.1(3)
N6 C7 C13 C12 -178.43(18)
N6 C7 C13 C14 -0.3(3)
C7 C8 C9 C10 1.6(3)
C7 C8 C22 C23 -59.0(3)
C7 C8 C22 C29 124.0(2)
C7 C13 C14 C15 138.7(2)
C7 C13 C14 C21 -46.1(3)
C8 C7 C13 C12 0.6(3)
C8 C7 C13 C14 178.73(19)
C8 C9 C10 C11 -177.6(2)
C8 C9 C10 C12 0.9(3)
C8 C22 C23 C24 -175.48(19)
C8 C22 C29 C27 175.88(19)
C9 C8 C22 C23 120.1(2)
C9 C8 C22 C29 -56.8(3)
C9 C10 C12 C13 -2.7(3)
C10 C12 C13 C7 2.0(3)
C10 C12 C13 C14 -176.2(2)
C11 C10 C12 C13 175.8(2)
C12 C13 C14 C15 -43.2(3)
C12 C13 C14 C21 132.0(2)
C13 C7 C8 C9 -2.3(3)
C13 C7 C8 C22 176.80(19)
C13 C14 C15 C16 174.76(19)
C13 C14 C21 C19 -175.44(19)
C14 C15 C16 C17 -178.1(2)
C14 C15 C16 C18 1.1(3)
C15 C14 C21 C19 -0.2(3)
C15 C16 C17 F1A -64.2(4)
C15 C16 C17 F2A 174.3(3)
C15 C16 C17 F3A 53.9(3)
C15 C16 C17 F1B -87.1(4)
C15 C16 C17 F2B 151.2(3)
C15 C16 C17 F3B 31.2(4)
C15 C16 C18 C19 -0.7(3)
C16 C18 C19 C20 -176.8(2)
C16 C18 C19 C21 -0.1(3)
C17 C16 C18 C19 178.5(2)
C18 C16 C17 F1A 116.6(3)
C18 C16 C17 F2A -4.9(4)
C18 C16 C17 F3A -125.3(3)
C18 C16 C17 F1B 93.7(4)
C18 C16 C17 F2B -28.0(4)
C18 C16 C17 F3B -148.0(3)
C18 C19 C20 F4B -42.3(4)
C18 C19 C20 F5B -162.8(3)
C18 C19 C20 F6B 72.7(4)
C18 C19 C20 F4A -7.4(7)
C18 C19 C20 F5A -135.2(6)
C18 C19 C20 F6A 106.3(5)
C18 C19 C20 F4C -67.8(5)
C18 C19 C20 F5C 168.5(5)
C18 C19 C20 F6C 46.1(6)
C18 C19 C21 C14 0.6(3)
C20 C19 C21 C14 177.3(2)
C21 C14 C15 C16 -0.6(3)
C21 C19 C20 F4B 140.9(3)
C21 C19 C20 F5B 20.5(4)
C21 C19 C20 F6B -104.1(3)
C21 C19 C20 F4A 175.9(7)
C21 C19 C20 F5A 48.1(6)
C21 C19 C20 F6A -70.5(5)
C21 C19 C20 F4C 115.4(4)
C21 C19 C20 F5C -8.3(5)
C21 C19 C20 F6C -130.7(5)
C22 C8 C9 C10 -177.59(19)
C22 C23 C24 C25 -179.5(2)
C22 C23 C24 C26 -0.8(3)
C23 C22 C29 C27 -1.1(3)
C23 C24 C25 F7 110.9(3)
C23 C24 C25 F8 -9.2(3)
C23 C24 C25 F9 -129.8(2)
C23 C24 C26 C27 -0.4(3)
C24 C26 C27 C28 -177.9(2)
C24 C26 C27 C29 0.8(3)
C25 C24 C26 C27 178.3(2)
C26 C24 C25 F7 -67.9(3)
C26 C24 C25 F8 172.0(2)
C26 C24 C25 F9 51.4(3)
C26 C27 C28 F10B 58.7(10)
C26 C27 C28 F11B -59.7(9)
C26 C27 C28 F12B -176.5(9)
C26 C27 C28 F10A 76.9(14)
C26 C27 C28 F11A -39.5(18)
C26 C27 C28 F12A -166.3(12)
C26 C27 C29 C22 -0.1(3)
C28 C27 C29 C22 178.6(2)
C29 C22 C23 C24 1.5(3)
C29 C27 C28 F10B -120.1(10)
C29 C27 C28 F11B 121.6(9)
C29 C27 C28 F12B 4.7(9)
C29 C27 C28 F10A -101.8(14)
C29 C27 C28 F11A 141.7(18)
C29 C27 C28 F12A 15.0(12)
